data_2217522
loop_
_publ_author_name
'Li-Li Kong'
'Shan Gao'
'Huo, Li-Hua'
'Ng, Seik Weng'

_publ_section_title
;Aqua(4-hydroxybenzoato-\k<i>O</i>)(4-hydroxybenzoato-\k^2^<i>O</i>,<i>O</i>')(1,10-phenanthroline-\k^2^<i>N</i>,<i>N</i>')zinc(II)
 monohydrate
;
_journal_coeditor_code HB2688
_journal_issue 2
_journal_name_full 'Acta Crystallographica Section E'
_journal_page_first m422
_journal_page_last m422
_journal_paper_doi 10.1107/S1600536808002249
_journal_volume 64
_journal_year 2008
_chemical_formula_iupac '[Zn (C7 H5 O3)2 (C12 H8 N2) (H2 O)], H2 O'
_chemical_formula_moiety 'C26 H20 N2 O7 Zn, H2 O'
_chemical_formula_sum 'C26 H22 N2 O8 Zn'
_chemical_formula_weight 555.83
_chemical_name_systematic
;Aquabis(4-hydroxybenzoato-\kO)(4-hydroxybenzoato-\k^2^<i>O</i>,<i>O</i>')(1,10-
phenanthroline-\k^2^<i>N</i>,<i>N</i>')zinc(II)
 monohydrate
;
_space_group_IT_number 14
_symmetry_cell_setting monoclinic
_symmetry_space_group_name_Hall '-P 2ybc'
_symmetry_space_group_name_H-M 'P 1 21/c 1'
_atom_sites_solution_hydrogens geom
_atom_sites_solution_primary direct
_atom_sites_solution_secondary difmap
_audit_creation_method SHELXL-97
_cell_angle_alpha 90.00
_cell_angle_beta 106.2980(10)
_cell_angle_gamma 90.00
_cell_formula_units_Z 4
_cell_length_a 11.1169(5)
_cell_length_b 19.7380(10)
_cell_length_c 11.5503(6)
_cell_measurement_reflns_used 10359
_cell_measurement_temperature 295(2)
_cell_measurement_theta_max 27.5
_cell_measurement_theta_min 3.1
_cell_volume 2432.6(2)
_computing_cell_refinement 'RAPID-AUTO (Rigaku, 1998)'
_computing_data_collection 'RAPID-AUTO (Rigaku, 1998)'
_computing_data_reduction 'CrystalStructure (Rigaku/MSC, 2002)'
_computing_molecular_graphics 'X-SEED (Barbour, 2001)'
_computing_publication_material 'publCIF (Westrip, 2008)'
_computing_structure_refinement 'SHELXL97 (Sheldrick, 2008)'
_computing_structure_solution 'SHELXS97 (Sheldrick, 2008)'
_diffrn_ambient_temperature 295(2)
_diffrn_detector_area_resol_mean 10.000
_diffrn_measured_fraction_theta_full 0.994
_diffrn_measured_fraction_theta_max 0.994
_diffrn_measurement_device_type 'Rigaku R-AXIS RAPID'
_diffrn_measurement_method \w
_diffrn_radiation_monochromator graphite
_diffrn_radiation_source 'fine-focus sealed tube'
_diffrn_radiation_type MoK\a
_diffrn_radiation_wavelength 0.71073
_diffrn_reflns_av_R_equivalents 0.0356
_diffrn_reflns_av_sigmaI/netI 0.0294
_diffrn_reflns_limit_h_max 14
_diffrn_reflns_limit_h_min -14
_diffrn_reflns_limit_k_max 25
_diffrn_reflns_limit_k_min -25
_diffrn_reflns_limit_l_max 14
_diffrn_reflns_limit_l_min -14
_diffrn_reflns_number 23098
_diffrn_reflns_theta_full 27.46
_diffrn_reflns_theta_max 27.46
_diffrn_reflns_theta_min 3.05
_diffrn_standards_decay_% 0
_diffrn_standards_interval_count 0
_diffrn_standards_interval_time 0
_diffrn_standards_number 0
_exptl_absorpt_coefficient_mu 1.064
_exptl_absorpt_correction_T_max 0.832
_exptl_absorpt_correction_T_min 0.674
_exptl_absorpt_correction_type multi-scan
_exptl_absorpt_process_details '(ABSCOR; Higashi, 1995)'
_exptl_crystal_colour Colorless
_exptl_crystal_density_diffrn 1.518
_exptl_crystal_density_method 'not measured'
_exptl_crystal_description Block
_exptl_crystal_F_000 1144
_exptl_crystal_size_max 0.30
_exptl_crystal_size_mid 0.24
_exptl_crystal_size_min 0.18
_refine_diff_density_max 0.672
_refine_diff_density_min -0.880
_refine_ls_extinction_method none
_refine_ls_goodness_of_fit_ref 1.079
_refine_ls_hydrogen_treatment constr
_refine_ls_matrix_type full
_refine_ls_number_parameters 336
_refine_ls_number_reflns 5541
_refine_ls_number_restraints 0
_refine_ls_restrained_S_all 1.079
_refine_ls_R_factor_all 0.0660
_refine_ls_R_factor_gt 0.0439
_refine_ls_shift/su_max 0.001
_refine_ls_shift/su_mean 0.000
_refine_ls_structure_factor_coef Fsqd
_refine_ls_weighting_details 'calc w=1/[\s^2^(Fo^2^)+(0.0632P)^2^+0.8555P] where P=(Fo^2^+2Fc^2^)/3'
_refine_ls_weighting_scheme calc
_refine_ls_wR_factor_gt 0.1185
_refine_ls_wR_factor_ref 0.1309
_reflns_number_gt 3924
_reflns_number_total 5541
_reflns_threshold_expression I>2\s(I)
_cod_data_source_file hb2688.cif
_cod_data_source_block I
_cod_depositor_comments
;
The following automatic conversions were performed:
'_symmetry_cell_setting' value 'Monoclinic' changed to 'monoclinic'
according to '/home/saulius/struct/CIF-dictionaries/cif_core.dic'
dictionary named 'cif_core.dic' version 2.4.1 from 2010-06-29.

Automatic conversion script
Id: cif_fix_enum 1527 2010-12-29 10:47:43Z saulius 

The following automatic conversions were performed:

'_symmetry_cell_setting' value 'Monoclinic' changed to 'monoclinic'
according to /home/saulius/struct/CIF-dictionaries/cif_core.dic
dictionary named 'cif_core.dic' version 2.4.1 from 2010-06-29.

Automatic conversion script
Id: cif_fix_values 1715 2011-07-08 13:25:40Z adriana 
;
_cod_original_cell_volume 2432.5(2)
_cod_original_sg_symbol_H-M 'P 21/c'
_cod_database_code 2217522
_cod_database_fobs_code 2217522

loop_
_symmetry_equiv_pos_as_xyz
'x, y, z'
'-x, y+1/2, -z+1/2'
'-x, -y, -z'
'x, -y-1/2, z-1/2'

loop_
_atom_site_type_symbol
_atom_site_label
_atom_site_fract_x
_atom_site_fract_y
_atom_site_fract_z
_atom_site_U_iso_or_equiv
_atom_site_adp_type
_atom_site_calc_flag
_atom_site_refinement_flags
_atom_site_occupancy
Zn Zn1 0.23086(3) 0.517846(16) 0.72570(3) 0.05090(13) Uani d . 1
O O1 0.2083(2) 0.43474(11) 0.6190(2) 0.0681(6) Uani d . 1
O O2 0.2863(2) 0.40272(11) 0.8070(2) 0.0663(6) Uani d . 1
O O3 0.3803(2) 0.13818(12) 0.5298(2) 0.0729(6) Uani d . 1
H H3o 0.3548 0.1357 0.4533 0.109 Uiso calc R 1
O O4 0.19613(18) 0.60020(9) 0.61024(17) 0.0507(4) Uani d . 1
O O5 0.3820(2) 0.61864(13) 0.5776(2) 0.0725(6) Uani d . 1
O O6 0.03862(19) 0.81782(11) 0.19250(19) 0.0612(5) Uani d . 1
H H6o 0.0924 0.8392 0.1669 0.092 Uiso calc R 1
O O1w 0.4267(2) 0.52299(12) 0.7387(2) 0.0749(7) Uani d . 1
H H1w1 0.4483 0.4874 0.7080 0.112 Uiso d R 1
H H1w2 0.4409 0.5576 0.7007 0.112 Uiso d R 1
O O2w 0.5117(3) 0.5725(2) 0.4171(4) 0.1517(16) Uani d . 1
H H2w1 0.4623 0.5704 0.4614 0.182 Uiso d R 1
H H2w2 0.4914 0.6047 0.3664 0.182 Uiso d R 1
N N1 0.2575(2) 0.55676(12) 0.8980(2) 0.0524(6) Uani d . 1
N N2 0.0408(2) 0.52319(11) 0.7369(2) 0.0478(5) Uani d . 1
C C1 0.2581(3) 0.38959(15) 0.6961(3) 0.0555(7) Uani d . 1
C C2 0.2870(3) 0.32281(14) 0.6520(3) 0.0498(6) Uani d . 1
C C3 0.2367(3) 0.30452(15) 0.5320(3) 0.0559(7) Uani d . 1
H H3 0.1830 0.3342 0.4795 0.067 Uiso calc R 1
C C4 0.2653(3) 0.24292(16) 0.4895(3) 0.0589(7) Uani d . 1
H H4 0.2291 0.2308 0.4095 0.071 Uiso calc R 1
C C5 0.3479(3) 0.19928(15) 0.5664(3) 0.0549(7) Uani d . 1
C C6 0.4005(3) 0.21700(15) 0.6863(3) 0.0574(7) Uani d . 1
H H6 0.4563 0.1879 0.7381 0.069 Uiso calc R 1
C C7 0.3693(3) 0.27787(15) 0.7279(3) 0.0555(7) Uani d . 1
H H7 0.4039 0.2893 0.8085 0.067 Uiso calc R 1
C C8 0.2667(3) 0.62967(14) 0.5549(3) 0.0495(6) Uani d . 1
C C9 0.2074(3) 0.67968(14) 0.4592(2) 0.0480(6) Uani d . 1
C C10 0.0776(3) 0.68671(15) 0.4180(3) 0.0539(7) Uani d . 1
H H10 0.0269 0.6598 0.4508 0.065 Uiso calc R 1
C C11 0.0234(3) 0.73289(16) 0.3295(3) 0.0562(7) Uani d . 1
H H11 -0.0634 0.7370 0.3031 0.067 Uiso calc R 1
C C12 0.0982(3) 0.77342(14) 0.2796(2) 0.0509(6) Uani d . 1
C C13 0.2280(3) 0.76739(15) 0.3202(3) 0.0562(7) Uani d . 1
H H13 0.2786 0.7945 0.2874 0.067 Uiso calc R 1
C C14 0.2815(3) 0.72096(14) 0.4094(3) 0.0543(7) Uani d . 1
H H14 0.3683 0.7172 0.4366 0.065 Uiso calc R 1
C C15 0.1503(3) 0.56991(13) 0.9281(2) 0.0501(6) Uani d . 1
C C16 0.3666(3) 0.57100(18) 0.9768(3) 0.0701(9) Uani d . 1
H H16 0.4399 0.5617 0.9560 0.084 Uiso calc R 1
C C17 0.3757(4) 0.5985(2) 1.0862(4) 0.0874(12) Uani d . 1
H H17 0.4542 0.6070 1.1392 0.105 Uiso calc R 1
C C18 0.2708(5) 0.6137(2) 1.1192(3) 0.0868(12) Uani d . 1
H H18 0.2774 0.6333 1.1940 0.104 Uiso calc R 1
C C19 0.1501(4) 0.59957(16) 1.0383(3) 0.0669(9) Uani d . 1
C C20 0.0339(5) 0.61090(19) 1.0621(4) 0.0853(12) Uani d . 1
H H20 0.0331 0.6306 1.1350 0.102 Uiso calc R 1
C C21 -0.0760(4) 0.5941(2) 0.9824(4) 0.0843(12) Uani d . 1
H H21 -0.1505 0.6015 1.0022 0.101 Uiso calc R 1
C C22 -0.0799(3) 0.56479(16) 0.8669(3) 0.0640(8) Uani d . 1
C C23 -0.1891(4) 0.5470(2) 0.7791(4) 0.0847(12) Uani d . 1
H H23 -0.2668 0.5547 0.7923 0.102 Uiso calc R 1
C C24 -0.1823(4) 0.5185(2) 0.6742(4) 0.0856(12) Uani d . 1
H H24 -0.2551 0.5069 0.6150 0.103 Uiso calc R 1
C C25 -0.0643(3) 0.50667(18) 0.6557(3) 0.0654(8) Uani d . 1
H H25 -0.0604 0.4866 0.5840 0.078 Uiso calc R 1
C C26 0.0332(3) 0.55205(13) 0.8411(2) 0.0472(6) Uani d . 1

loop_
_atom_site_aniso_label
_atom_site_aniso_U_11
_atom_site_aniso_U_22
_atom_site_aniso_U_33
_atom_site_aniso_U_12
_atom_site_aniso_U_13
_atom_site_aniso_U_23
Zn1 0.0592(2) 0.0422(2) 0.0576(2) 0.00058(14) 0.02675(17) 0.00114(14)
O1 0.0915(16) 0.0451(11) 0.0708(14) 0.0159(11) 0.0279(12) 0.0032(10)
O2 0.0923(16) 0.0487(12) 0.0629(13) 0.0041(11) 0.0302(12) -0.0055(10)
O3 0.0831(16) 0.0597(13) 0.0764(14) 0.0212(12) 0.0235(13) -0.0112(12)
O4 0.0592(11) 0.0410(10) 0.0603(11) 0.0033(8) 0.0306(9) 0.0069(8)
O5 0.0613(13) 0.0814(16) 0.0829(15) 0.0100(12) 0.0336(12) 0.0261(13)
O6 0.0682(13) 0.0559(12) 0.0626(12) -0.0031(10) 0.0232(10) 0.0126(10)
O1w 0.0624(14) 0.0749(16) 0.0959(18) 0.0095(11) 0.0359(13) 0.0233(13)
O2w 0.140(3) 0.187(4) 0.162(3) -0.004(3) 0.099(3) -0.052(3)
N1 0.0549(14) 0.0441(13) 0.0575(13) -0.0065(10) 0.0145(12) -0.0008(11)
N2 0.0518(13) 0.0453(12) 0.0484(12) -0.0067(10) 0.0174(11) 0.0025(10)
C1 0.0639(17) 0.0443(15) 0.0639(18) -0.0001(13) 0.0271(15) 0.0002(14)
C2 0.0550(15) 0.0416(14) 0.0586(16) 0.0015(12) 0.0257(13) 0.0001(12)
C3 0.0608(17) 0.0522(17) 0.0568(16) 0.0093(14) 0.0200(14) 0.0030(13)
C4 0.0648(18) 0.0591(18) 0.0544(16) 0.0071(15) 0.0193(15) -0.0058(14)
C5 0.0582(16) 0.0458(15) 0.0656(18) 0.0065(13) 0.0254(14) -0.0047(14)
C6 0.0605(17) 0.0492(16) 0.0620(17) 0.0121(13) 0.0162(14) 0.0017(14)
C7 0.0614(17) 0.0499(16) 0.0568(16) 0.0013(13) 0.0193(14) -0.0018(13)
C8 0.0573(16) 0.0418(14) 0.0552(15) -0.0020(12) 0.0254(14) -0.0023(12)
C9 0.0580(16) 0.0409(14) 0.0505(14) -0.0050(12) 0.0244(13) -0.0025(12)
C10 0.0591(17) 0.0531(16) 0.0557(16) -0.0110(13) 0.0263(14) 0.0028(13)
C11 0.0554(16) 0.0565(17) 0.0588(17) -0.0053(13) 0.0197(14) 0.0047(14)
C12 0.0654(17) 0.0408(14) 0.0511(15) -0.0042(12) 0.0241(14) -0.0017(12)
C13 0.0648(18) 0.0468(15) 0.0663(18) -0.0070(13) 0.0336(15) 0.0051(14)
C14 0.0562(16) 0.0483(16) 0.0630(17) -0.0055(13) 0.0242(14) 0.0016(13)
C15 0.0711(18) 0.0350(13) 0.0475(14) -0.0020(12) 0.0220(14) 0.0025(11)
C16 0.068(2) 0.065(2) 0.071(2) -0.0107(17) 0.0100(17) -0.0038(17)
C17 0.089(3) 0.088(3) 0.077(2) -0.018(2) 0.009(2) -0.005(2)
C18 0.136(4) 0.065(2) 0.0498(18) -0.021(2) 0.011(2) -0.0128(16)
C19 0.105(3) 0.0459(17) 0.0577(18) 0.0020(17) 0.0366(19) -0.0015(14)
C20 0.138(4) 0.063(2) 0.071(2) 0.011(2) 0.055(3) -0.0033(18)
C21 0.105(3) 0.068(2) 0.108(3) 0.026(2) 0.076(3) 0.017(2)
C22 0.0641(19) 0.0555(18) 0.082(2) 0.0096(15) 0.0358(18) 0.0179(16)
C23 0.062(2) 0.085(3) 0.115(3) 0.0119(19) 0.039(2) 0.032(3)
C24 0.056(2) 0.092(3) 0.099(3) -0.0126(19) 0.005(2) 0.020(2)
C25 0.069(2) 0.066(2) 0.0607(18) -0.0145(16) 0.0163(16) 0.0010(15)
C26 0.0586(16) 0.0359(13) 0.0534(15) 0.0016(11) 0.0259(13) 0.0065(11)

loop_
_atom_type_symbol
_atom_type_description
_atom_type_scat_dispersion_real
_atom_type_scat_dispersion_imag
_atom_type_scat_source
C C 0.0033 0.0016 'International Tables Vol C Tables 4.2.6.8 and 6.1.1.4'
H H 0.0000 0.0000 'International Tables Vol C Tables 4.2.6.8 and 6.1.1.4'
N N 0.0061 0.0033 'International Tables Vol C Tables 4.2.6.8 and 6.1.1.4'
O O 0.0106 0.0060 'International Tables Vol C Tables 4.2.6.8 and 6.1.1.4'
Zn Zn 0.2839 1.4301 'International Tables Vol C Tables 4.2.6.8 and 6.1.1.4'

loop_
_geom_angle_atom_site_label_1
_geom_angle_atom_site_label_2
_geom_angle_atom_site_label_3
_geom_angle
O1 Zn1 O4 105.98(8)
O1 Zn1 N1 147.52(9)
O4 Zn1 N1 106.14(8)
O1 Zn1 O1w 91.75(10)
O4 Zn1 O1w 90.57(8)
N1 Zn1 O1w 92.66(10)
O1 Zn1 N2 96.91(9)
O4 Zn1 N2 89.51(8)
N1 Zn1 N2 78.65(9)
O1w Zn1 N2 170.97(10)
O1 Zn1 O2 57.39(8)
O4 Zn1 O2 161.68(7)
N1 Zn1 O2 91.30(8)
O1w Zn1 O2 82.91(8)
N2 Zn1 O2 99.59(8)
C1 O1 Zn1 100.74(19)
C1 O2 Zn1 80.68(17)
C5 O3 H3o 109.5
C8 O4 Zn1 130.40(18)
C12 O6 H6o 109.5
Zn1 O1w H1w1 109.4
Zn1 O1w H1w2 109.5
H1w1 O1w H1w2 109.5
H2w1 O2w H2w2 111.0
C16 N1 C15 118.9(3)
C16 N1 Zn1 126.4(2)
C15 N1 Zn1 114.65(18)
C25 N2 C26 118.2(3)
C25 N2 Zn1 129.3(2)
C26 N2 Zn1 112.33(18)
O2 C1 O1 120.3(3)
O2 C1 C2 121.2(3)
O1 C1 C2 118.5(3)
O2 C1 Zn1 70.63(16)
O1 C1 Zn1 50.35(14)
C2 C1 Zn1 164.2(2)
C3 C2 C7 118.2(3)
C3 C2 C1 120.6(3)
C7 C2 C1 121.2(3)
C4 C3 C2 121.0(3)
C4 C3 H3 119.5
C2 C3 H3 119.5
C3 C4 C5 119.8(3)
C3 C4 H4 120.1
C5 C4 H4 120.1
O3 C5 C4 122.6(3)
O3 C5 C6 117.3(3)
C4 C5 C6 120.0(3)
C7 C6 C5 119.5(3)
C7 C6 H6 120.3
C5 C6 H6 120.3
C6 C7 C2 121.5(3)
C6 C7 H7 119.3
C2 C7 H7 119.3
O5 C8 O4 123.4(3)
O5 C8 C9 118.9(2)
O4 C8 C9 117.7(2)
C14 C9 C10 118.4(3)
C14 C9 C8 120.3(3)
C10 C9 C8 121.3(2)
C11 C10 C9 121.1(3)
C11 C10 H10 119.5
C9 C10 H10 119.5
C10 C11 C12 120.0(3)
C10 C11 H11 120.0
C12 C11 H11 120.0
O6 C12 C11 117.0(3)
O6 C12 C13 123.3(3)
C11 C12 C13 119.7(3)
C14 C13 C12 119.7(3)
C14 C13 H13 120.1
C12 C13 H13 120.1
C13 C14 C9 121.1(3)
C13 C14 H14 119.5
C9 C14 H14 119.5
N1 C15 C19 122.5(3)
N1 C15 C26 117.3(2)
C19 C15 C26 120.1(3)
N1 C16 C17 122.7(4)
N1 C16 H16 118.7
C17 C16 H16 118.7
C16 C17 C18 120.4(4)
C16 C17 H17 119.8
C18 C17 H17 119.8
C17 C18 C19 119.6(3)
C17 C18 H18 120.2
C19 C18 H18 120.2
C15 C19 C20 118.5(3)
C15 C19 C18 115.8(3)
C20 C19 C18 125.7(3)
C21 C20 C19 122.1(3)
C21 C20 H20 118.9
C19 C20 H20 118.9
C20 C21 C22 121.0(3)
C20 C21 H21 119.5
C22 C21 H21 119.5
C23 C22 C26 117.0(3)
C23 C22 C21 124.7(3)
C26 C22 C21 118.3(3)
C24 C23 C22 120.0(3)
C24 C23 H23 120.0
C22 C23 H23 120.0
C23 C24 C25 119.5(4)
C23 C24 H24 120.2
C25 C24 H24 120.2
N2 C25 C24 122.0(4)
N2 C25 H25 119.0
C24 C25 H25 119.0
N2 C26 C22 123.4(3)
N2 C26 C15 116.8(2)
C22 C26 C15 119.8(3)

loop_
_geom_bond_atom_site_label_1
_geom_bond_atom_site_label_2
_geom_bond_distance
_geom_bond_publ_flag
Zn1 O1 2.025(2) yes
Zn1 O2 2.470(2) yes
Zn1 O4 2.069(2) yes
Zn1 O1w 2.143(2) yes
Zn1 N1 2.075(2) yes
Zn1 N2 2.155(2) yes
O1 C1 1.272(4) ?
O2 C1 1.257(4) ?
O3 C5 1.359(3) ?
O3 H3o 0.8501 ?
O4 C8 1.282(3) ?
O5 C8 1.253(3) ?
O6 C12 1.358(3) ?
O6 H6o 0.8501 ?
O1w H1w1 0.8500 ?
O1w H1w2 0.8501 ?
O2w H2w1 0.8499 ?
O2w H2w2 0.8500 ?
N1 C16 1.326(4) ?
N1 C15 1.357(4) ?
N2 C25 1.318(4) ?
N2 C26 1.356(3) ?
C1 C2 1.481(4) ?
C2 C3 1.388(4) ?
C2 C7 1.394(4) ?
C3 C4 1.381(4) ?
C3 H3 0.9300 ?
C4 C5 1.384(4) ?
C4 H4 0.9300 ?
C5 C6 1.389(4) ?
C6 C7 1.374(4) ?
C6 H6 0.9300 ?
C7 H7 0.9300 ?
C8 C9 1.490(4) ?
C9 C14 1.392(4) ?
C9 C10 1.394(4) ?
C10 C11 1.376(4) ?
C10 H10 0.9300 ?
C11 C12 1.391(4) ?
C11 H11 0.9300 ?
C12 C13 1.392(4) ?
C13 C14 1.383(4) ?
C13 H13 0.9300 ?
C14 H14 0.9300 ?
C15 C19 1.402(4) ?
C15 C26 1.447(4) ?
C16 C17 1.353(6) ?
C16 H16 0.9300 ?
C17 C18 1.358(6) ?
C17 H17 0.9300 ?
C18 C19 1.431(5) ?
C18 H18 0.9300 ?
C19 C20 1.412(6) ?
C20 C21 1.349(6) ?
C20 H20 0.9300 ?
C21 C22 1.443(5) ?
C21 H21 0.9300 ?
C22 C23 1.391(5) ?
C22 C26 1.394(4) ?
C23 C24 1.357(6) ?
C23 H23 0.9300 ?
C24 C25 1.406(6) ?
C24 H24 0.9300 ?
C25 H25 0.9300 ?

loop_
_geom_hbond_atom_site_label_D
_geom_hbond_atom_site_label_H
_geom_hbond_atom_site_label_A
_geom_hbond_site_symmetry_A
_geom_hbond_distance_DH
_geom_hbond_distance_HA
_geom_hbond_distance_DA
_geom_hbond_angle_DHA
_geom_hbond_publ_flag
O3 H3o O2 4_565 0.85 1.81 2.619(3) 157 yes
O6 H6o O4 4_575 0.85 1.90 2.742(3) 171 yes
O1w H1w1 O2w 3_666 0.85 2.01 2.819(4) 158 yes
O1w H1w2 O5 . 0.85 1.84 2.599(3) 148 yes
O2w H2w1 O5 . 0.85 2.04 2.801(4) 148 yes

loop_
_geom_torsion_atom_site_label_1
_geom_torsion_atom_site_label_2
_geom_torsion_atom_site_label_3
_geom_torsion_atom_site_label_4
_geom_torsion
O4 Zn1 O1 C1 166.06(18)
N1 Zn1 O1 C1 -22.8(3)
O1w Zn1 O1 C1 75.0(2)
N2 Zn1 O1 C1 -102.5(2)
O2 Zn1 O1 C1 -5.47(18)
O1 Zn1 O2 C1 5.51(18)
O4 Zn1 O2 C1 -21.3(3)
N1 Zn1 O2 C1 176.32(19)
O1w Zn1 O2 C1 -91.16(19)
N2 Zn1 O2 C1 97.61(19)
O1 Zn1 O4 C8 -80.1(2)
N1 Zn1 O4 C8 104.8(2)
O1w Zn1 O4 C8 11.9(2)
N2 Zn1 O4 C8 -177.1(2)
O2 Zn1 O4 C8 -56.9(4)
C1 Zn1 O4 C8 -70.8(3)
O1 Zn1 N1 C16 92.9(3)
O4 Zn1 N1 C16 -95.9(3)
O1w Zn1 N1 C16 -4.6(3)
N2 Zn1 N1 C16 177.9(3)
O2 Zn1 N1 C16 78.4(3)
C1 Zn1 N1 C16 80.4(3)
O1 Zn1 N1 C15 -89.0(3)
O4 Zn1 N1 C15 82.14(19)
O1w Zn1 N1 C15 173.51(19)
N2 Zn1 N1 C15 -4.01(18)
O2 Zn1 N1 C15 -103.54(19)
C1 Zn1 N1 C15 -101.5(2)
O1 Zn1 N2 C25 -33.1(3)
O4 Zn1 N2 C25 73.0(3)
N1 Zn1 N2 C25 179.5(3)
O2 Zn1 N2 C25 -91.1(3)
C1 Zn1 N2 C25 -62.0(3)
O1 Zn1 N2 C26 151.55(17)
O4 Zn1 N2 C26 -102.41(18)
N1 Zn1 N2 C26 4.16(17)
O2 Zn1 N2 C26 93.56(17)
C1 Zn1 N2 C26 122.68(18)
Zn1 O2 C1 O1 -8.6(3)
Zn1 O2 C1 C2 168.4(3)
Zn1 O1 C1 O2 10.5(3)
Zn1 O1 C1 C2 -166.6(2)
O2 C1 C2 C3 168.8(3)
O1 C1 C2 C3 -14.2(4)
O2 C1 C2 C7 -14.0(4)
O1 C1 C2 C7 163.1(3)
C7 C2 C3 C4 1.3(4)
C1 C2 C3 C4 178.7(3)
C2 C3 C4 C5 -1.8(5)
C3 C4 C5 O3 -179.6(3)
C3 C4 C5 C6 1.0(5)
O3 C5 C6 C7 -179.1(3)
C4 C5 C6 C7 0.3(5)
C5 C6 C7 C2 -0.8(5)
C3 C2 C7 C6 0.0(4)
C1 C2 C7 C6 -177.4(3)
Zn1 O4 C8 O5 -11.7(4)
Zn1 O4 C8 C9 168.48(17)
O5 C8 C9 C14 -9.9(4)
O4 C8 C9 C14 169.9(3)
O5 C8 C9 C10 170.5(3)
O4 C8 C9 C10 -9.7(4)
C14 C9 C10 C11 0.5(4)
C8 C9 C10 C11 -179.9(3)
C9 C10 C11 C12 0.1(5)
C10 C11 C12 O6 179.9(3)
C10 C11 C12 C13 -0.5(4)
O6 C12 C13 C14 179.9(3)
C11 C12 C13 C14 0.3(4)
C12 C13 C14 C9 0.3(5)
C10 C9 C14 C13 -0.7(4)
C8 C9 C14 C13 179.7(3)
C16 N1 C15 C19 1.6(4)
Zn1 N1 C15 C19 -176.6(2)
C16 N1 C15 C26 -178.4(3)
Zn1 N1 C15 C26 3.4(3)
C15 N1 C16 C17 -0.3(5)
Zn1 N1 C16 C17 177.7(3)
N1 C16 C17 C18 -1.0(6)
C16 C17 C18 C19 1.0(6)
N1 C15 C19 C20 -179.6(3)
C26 C15 C19 C20 0.5(4)
N1 C15 C19 C18 -1.5(4)
C26 C15 C19 C18 178.5(3)
C17 C18 C19 C15 0.2(5)
C17 C18 C19 C20 178.1(4)
C15 C19 C20 C21 0.1(5)
C18 C19 C20 C21 -177.8(4)
C19 C20 C21 C22 -1.4(6)
C20 C21 C22 C23 -178.9(4)
C20 C21 C22 C26 2.2(5)
C26 C22 C23 C24 0.2(5)
C21 C22 C23 C24 -178.7(4)
C22 C23 C24 C25 0.5(6)
C26 N2 C25 C24 0.4(5)
Zn1 N2 C25 C24 -174.8(2)
C23 C24 C25 N2 -0.8(6)
C25 N2 C26 C22 0.3(4)
Zn1 N2 C26 C22 176.3(2)
C25 N2 C26 C15 -179.7(3)
Zn1 N2 C26 C15 -3.7(3)
C23 C22 C26 N2 -0.6(4)
C21 C22 C26 N2 178.3(3)
C23 C22 C26 C15 179.4(3)
C21 C22 C26 C15 -1.7(4)
N1 C15 C26 N2 0.4(4)
C19 C15 C26 N2 -179.6(2)
N1 C15 C26 C22 -179.6(2)
C19 C15 C26 C22 0.4(4)
